data_7719798
loop_
_publ_author_name
'Sivarajan, Chinraj'
'Mitra, Raja'

_publ_section_title
;
 [Di(1-adamantyl)](aryl)phosphine ligands: synthesis, palladium
 complexation, and catalytic activity.
;
_journal_issue 46
_journal_name_full 'Dalton transactions (Cambridge, England : 2003)'
_journal_page_first 17073
_journal_page_last 17077
_journal_paper_doi 10.1039/d5dt02523k
_journal_volume 54
_journal_year 2025
_chemical_formula_moiety 'C30 H37 P'
_chemical_formula_sum 'C30 H37 P'
_chemical_formula_weight 428.56
_space_group_crystal_system monoclinic
_space_group_IT_number 14
_space_group_name_Hall '-P 2yn'
_space_group_name_H-M_alt 'P 1 21/n 1'
_atom_sites_solution_hydrogens geom
_atom_sites_solution_primary heavy
_audit_creation_date 2025-06-30
_audit_creation_method
;
Olex2 1.5
(compiled 2022.04.07 svn.rca3783a0 for OlexSys, GUI svn.r6498)
;
_audit_update_record
;
2025-07-03 deposited with the CCDC.	2025-10-30 downloaded from the CCDC.
;
_cell_angle_alpha 90
_cell_angle_beta 90.423(4)
_cell_angle_gamma 90
_cell_formula_units_Z 4
_cell_length_a 6.8159(7)
_cell_length_b 19.310(2)
_cell_length_c 17.618(2)
_cell_measurement_reflns_used 7493
_cell_measurement_temperature 296(2)
_cell_measurement_theta_max 28.24
_cell_measurement_theta_min 2.54
_cell_volume 2318.7(4)
_computing_cell_refinement 'SAINT (Bruker, 2019)'
_computing_data_collection 'APEX4 (Bruker, 2022)'
_computing_data_reduction 'SAINT (Bruker, 2019)'
_computing_molecular_graphics 'Olex2 1.5 (Dolomanov et al., 2009)'
_computing_publication_material 'Olex2 1.5 (Dolomanov et al., 2009)'
_computing_structure_refinement 'SHELXL 2019/3 (Sheldrick, 2015)'
_computing_structure_solution 'SHELXS  (Sheldrick, 2008)'
_diffrn_ambient_temperature 296.15
_diffrn_detector 'Bruker APEX2 area detector'
_diffrn_detector_area_resol_mean 7.9
_diffrn_detector_type 'CCD area detector'
_diffrn_measured_fraction_theta_full 0.992
_diffrn_measured_fraction_theta_max 0.987
_diffrn_measurement_device 'three-circle diffractometer'
_diffrn_measurement_device_type 'Bruker D8 Quest eco'
_diffrn_measurement_method '\f and \w scans'
_diffrn_radiation_monochromator 'mirror optics'
_diffrn_radiation_probe x-ray
_diffrn_radiation_type MoK\a
_diffrn_radiation_wavelength 0.71073
_diffrn_reflns_av_R_equivalents 0.0387
_diffrn_reflns_av_unetI/netI 0.0409
_diffrn_reflns_Laue_measured_fraction_full 0.992
_diffrn_reflns_Laue_measured_fraction_max 0.987
_diffrn_reflns_limit_h_max 7
_diffrn_reflns_limit_h_min -9
_diffrn_reflns_limit_k_max 20
_diffrn_reflns_limit_k_min -25
_diffrn_reflns_limit_l_max 22
_diffrn_reflns_limit_l_min -23
_diffrn_reflns_number 21277
_diffrn_reflns_point_group_measured_fraction_full 0.992
_diffrn_reflns_point_group_measured_fraction_max 0.987
_diffrn_reflns_theta_full 25.242
_diffrn_reflns_theta_max 28.320
_diffrn_reflns_theta_min 3.130
_diffrn_source 'microfocus sealed X-ray tube'
_diffrn_source_type 'Incoatec I\ms'
_exptl_absorpt_coefficient_mu 0.134
_exptl_absorpt_correction_T_max 0.32
_exptl_absorpt_correction_T_min 0.27
_exptl_absorpt_correction_type multi-scan
_exptl_absorpt_process_details 'SADABS Version2016/2 (Krause, et. al., 2015)'
_exptl_crystal_colour 'clear white'
_exptl_crystal_colour_lustre clear
_exptl_crystal_colour_primary white
_exptl_crystal_density_diffrn 1.228
_exptl_crystal_description Block
_exptl_crystal_F_000 928
_exptl_crystal_size_max 0.23
_exptl_crystal_size_mid 0.18
_exptl_crystal_size_min 0.1
_refine_diff_density_max 0.264
_refine_diff_density_min -0.194
_refine_diff_density_rms 0.041
_refine_ls_extinction_method none
_refine_ls_goodness_of_fit_ref 1.022
_refine_ls_hydrogen_treatment constr
_refine_ls_matrix_type full
_refine_ls_number_parameters 280
_refine_ls_number_reflns 5701
_refine_ls_number_restraints 0
_refine_ls_restrained_S_all 1.022
_refine_ls_R_factor_all 0.0669
_refine_ls_R_factor_gt 0.0463
_refine_ls_shift/su_max 0.001
_refine_ls_shift/su_mean 0.000
_refine_ls_structure_factor_coef Fsqd
_refine_ls_weighting_details 'w=1/[\s^2^(Fo^2^)+(0.0405P)^2^+0.8439P] where P=(Fo^2^+2Fc^2^)/3'
_refine_ls_weighting_scheme calc
_refine_ls_wR_factor_gt 0.0997
_refine_ls_wR_factor_ref 0.1100
_reflns_Friedel_coverage 0.000
_reflns_number_gt 4417
_reflns_number_total 5701
_reflns_threshold_expression 'I > 2\s(I)'
_cod_data_source_file d5dt02523k2.cif
_cod_data_source_block cssa204_1_0m_a
_cod_depositor_comments 'Adding full bibliography for 7719798--7719801.cif.'
_cod_database_code 7719798
_shelx_shelxl_version_number 2019/3
_shelx_space_group_comment
;
The symmetry employed for this shelxl refinement is uniquely defined
by the following loop, which should always be used as a source of
symmetry information in preference to the above space-group names.
They are only intended as comments.
;
_olex2_refinement_description
;
1.a Ternary CH refined with riding coordinates:
 C17(H17), C15(H15), C25(H25), C27(H27), C29(H29), C19(H19)
1.b Secondary CH2 refined with riding coordinates:
 C24(H24A,H24B), C14(H14A,H14B), C12(H12A,H12B), C22(H22A,H22B), C28(H28A,
 H28B), C30(H30A,H30B), C23(H23A,H23B), C16(H16A,H16B), C20(H20A,H20B),
 C13(H13A,H13B), C18(H18A,H18B), C26(H26A,H26B)
1.c Aromatic/amide H refined with riding coordinates:
 C4(H4), C8(H8), C2(H2), C7(H7), C3(H3), C6(H6), C5(H5)
;
_olex2_submission_original_sample_id CSSA204
_olex2_submission_special_instructions 'No special instructions were received'

loop_
_space_group_symop_operation_xyz
'x, y, z'
'-x+1/2, y+1/2, -z+1/2'
'-x, -y, -z'
'x-1/2, -y-1/2, z-1/2'

loop_
_atom_site_label
_atom_site_type_symbol
_atom_site_fract_x
_atom_site_fract_y
_atom_site_fract_z
_atom_site_U_iso_or_equiv
_atom_site_adp_type
_atom_site_occupancy
_atom_site_site_symmetry_order
_atom_site_calc_flag
_atom_site_refinement_flags_posn
_atom_site_refinement_flags_adp
_atom_site_refinement_flags_occupancy
_atom_site_disorder_assembly
_atom_site_disorder_group
P9 P 0.28099(5) 0.77369(2) 0.20611(2) 0.02752(11) Uani 1 1 d . . . . .
C1 C 0.0833(2) 0.81512(7) 0.26160(8) 0.0292(3) Uani 1 1 d . . . . .
C9 C 0.1277(2) 0.84172(7) 0.33617(8) 0.0278(3) Uani 1 1 d . . . . .
C11 C 0.2134(2) 0.67892(7) 0.20721(8) 0.0285(3) Uani 1 1 d . . . . .
C24 C 0.2357(3) 0.88989(8) 0.11365(9) 0.0364(4) Uani 1 1 d . . . . .
H24A H 0.109778 0.900458 0.136210 0.044 Uiso 1 1 calc R U . . .
H24B H 0.337709 0.908034 0.146775 0.044 Uiso 1 1 calc R U . . .
C21 C 0.2589(2) 0.81073(7) 0.10650(8) 0.0281(3) Uani 1 1 d . . . . .
C14 C 0.3583(2) 0.63993(8) 0.15572(9) 0.0347(4) Uani 1 1 d . . . . .
H14A H 0.336311 0.653407 0.103309 0.042 Uiso 1 1 calc R U . . .
H14B H 0.491690 0.652491 0.169537 0.042 Uiso 1 1 calc R U . . .
C4 C -0.2010(2) 0.89262(9) 0.34157(10) 0.0423(4) Uani 1 1 d . . . . .
H4 H -0.294133 0.919265 0.366513 0.051 Uiso 1 1 calc R U . . .
C12 C 0.0026(2) 0.65768(8) 0.18592(9) 0.0343(3) Uani 1 1 d . . . . .
H12A H -0.026484 0.672268 0.134367 0.041 Uiso 1 1 calc R U . . .
H12B H -0.089110 0.680533 0.219501 0.041 Uiso 1 1 calc R U . . .
C17 C 0.2250(3) 0.57624(9) 0.29744(10) 0.0438(4) Uani 1 1 d . . . . .
H17 H 0.249158 0.562410 0.350205 0.053 Uiso 1 1 calc R U . . .
C10 C -0.0178(2) 0.88047(8) 0.37609(9) 0.0334(3) Uani 1 1 d . . . . .
C22 C 0.0992(2) 0.78310(8) 0.05221(9) 0.0355(4) Uani 1 1 d . . . . .
H22A H 0.115069 0.733522 0.045916 0.043 Uiso 1 1 calc R U . . .
H22B H -0.029150 0.791424 0.073850 0.043 Uiso 1 1 calc R U . . .
C15 C 0.3324(3) 0.56143(8) 0.16349(10) 0.0424(4) Uani 1 1 d . . . . .
H15 H 0.425425 0.537823 0.130134 0.051 Uiso 1 1 calc R U . . .
C28 C 0.3106(3) 0.80354(9) -0.06077(10) 0.0492(5) Uani 1 1 d . . . . .
H28A H 0.318545 0.825106 -0.110374 0.059 Uiso 1 1 calc R U . . .
H28B H 0.326600 0.753961 -0.067076 0.059 Uiso 1 1 calc R U . . .
C8 C 0.3099(2) 0.83087(8) 0.37350(9) 0.0350(3) Uani 1 1 d . . . . .
H8 H 0.408211 0.806353 0.348913 0.042 Uiso 1 1 calc R U . . .
C2 C -0.1021(2) 0.82653(9) 0.23325(9) 0.0381(4) Uani 1 1 d . . . . .
H2 H -0.135794 0.807516 0.186439 0.046 Uiso 1 1 calc R U . . .
C25 C 0.2491(3) 0.92482(8) 0.03546(10) 0.0436(4) Uani 1 1 d . . . . .
H25 H 0.232904 0.974957 0.041342 0.052 Uiso 1 1 calc R U . . .
C7 C 0.3438(3) 0.85581(9) 0.44506(9) 0.0443(4) Uani 1 1 d . . . . .
H7 H 0.464798 0.847872 0.468234 0.053 Uiso 1 1 calc R U . . .
C30 C 0.4483(3) 0.90989(9) 0.00025(11) 0.0480(5) Uani 1 1 d . . . . .
H30A H 0.551934 0.927978 0.032647 0.058 Uiso 1 1 calc R U . . .
H30B H 0.457125 0.932395 -0.048829 0.058 Uiso 1 1 calc R U . . .
C23 C 0.4604(2) 0.79739(9) 0.06902(9) 0.0378(4) Uani 1 1 d . . . . .
H23A H 0.563817 0.815396 0.101566 0.045 Uiso 1 1 calc R U . . .
H23B H 0.480391 0.747900 0.063657 0.045 Uiso 1 1 calc R U . . .
C16 C 0.3711(3) 0.53939(9) 0.24583(11) 0.0498(5) Uani 1 1 d . . . . .
H16A H 0.356194 0.489629 0.250631 0.060 Uiso 1 1 calc R U . . .
H16B H 0.504118 0.551514 0.260572 0.060 Uiso 1 1 calc R U . . .
C20 C 0.1238(3) 0.54181(9) 0.14045(10) 0.0470(4) Uani 1 1 d . . . . .
H20A H 0.106783 0.492070 0.144496 0.056 Uiso 1 1 calc R U . . .
H20B H 0.099681 0.555124 0.088123 0.056 Uiso 1 1 calc R U . . .
C27 C 0.1121(3) 0.81885(9) -0.02557(9) 0.0439(4) Uani 1 1 d . . . . .
H27 H 0.008047 0.801003 -0.058885 0.053 Uiso 1 1 calc R U . . .
C3 C -0.2433(2) 0.86585(10) 0.27216(10) 0.0443(4) Uani 1 1 d . . . . .
H3 H -0.365973 0.873485 0.250219 0.053 Uiso 1 1 calc R U . . .
C6 C 0.2001(3) 0.89306(10) 0.48413(10) 0.0492(5) Uani 1 1 d . . . . .
H6 H 0.224992 0.909350 0.532932 0.059 Uiso 1 1 calc R U . . .
C5 C 0.0245(3) 0.90516(9) 0.45025(9) 0.0439(4) Uani 1 1 d . . . . .
H5 H -0.070398 0.930206 0.476146 0.053 Uiso 1 1 calc R U . . .
C13 C 0.2522(2) 0.65500(8) 0.28993(9) 0.0371(4) Uani 1 1 d . . . . .
H13A H 0.384937 0.667376 0.304820 0.044 Uiso 1 1 calc R U . . .
H13B H 0.162417 0.678528 0.323723 0.044 Uiso 1 1 calc R U . . .
C29 C 0.4728(3) 0.83177(9) -0.00907(10) 0.0441(4) Uani 1 1 d . . . . .
H29 H 0.600988 0.821921 -0.031495 0.053 Uiso 1 1 calc R U . . .
C18 C 0.0161(3) 0.55633(9) 0.27460(10) 0.0458(4) Uani 1 1 d . . . . .
H18A H -0.076810 0.578883 0.307926 0.055 Uiso 1 1 calc R U . . .
H18B H -0.000996 0.506644 0.279275 0.055 Uiso 1 1 calc R U . . .
C19 C -0.0221(3) 0.57867(8) 0.19234(10) 0.0403(4) Uani 1 1 d . . . . .
H19 H -0.156117 0.565887 0.177531 0.048 Uiso 1 1 calc R U . . .
C26 C 0.0866(3) 0.89681(10) -0.01614(11) 0.0503(5) Uani 1 1 d . . . . .
H26A H -0.040429 0.906591 0.005871 0.060 Uiso 1 1 calc R U . . .
H26B H 0.092531 0.919277 -0.065316 0.060 Uiso 1 1 calc R U . . .

loop_
_atom_site_aniso_label
_atom_site_aniso_U_11
_atom_site_aniso_U_22
_atom_site_aniso_U_33
_atom_site_aniso_U_23
_atom_site_aniso_U_13
_atom_site_aniso_U_12
P9 0.0290(2) 0.0286(2) 0.02492(19) -0.00366(15) 0.00024(14) -0.00098(15)
C1 0.0316(8) 0.0280(7) 0.0280(8) -0.0021(6) 0.0038(6) -0.0021(6)
C9 0.0348(8) 0.0220(7) 0.0266(7) 0.0023(6) 0.0032(6) -0.0024(6)
C11 0.0337(8) 0.0270(7) 0.0248(7) -0.0003(6) 0.0018(6) 0.0007(6)
C24 0.0458(9) 0.0275(8) 0.0360(9) -0.0050(6) 0.0036(7) -0.0028(7)
C21 0.0334(8) 0.0253(7) 0.0256(7) -0.0016(6) 0.0019(6) -0.0027(6)
C14 0.0411(9) 0.0302(8) 0.0331(8) 0.0011(6) 0.0080(7) 0.0020(6)
C4 0.0349(9) 0.0413(9) 0.0507(11) -0.0069(8) 0.0104(8) 0.0043(7)
C12 0.0365(8) 0.0323(8) 0.0342(8) 0.0007(7) -0.0009(7) -0.0033(6)
C17 0.0603(11) 0.0397(9) 0.0313(9) 0.0122(7) 0.0014(8) 0.0024(8)
C10 0.0409(9) 0.0271(8) 0.0323(8) -0.0005(6) 0.0100(7) -0.0027(6)
C22 0.0444(9) 0.0323(8) 0.0297(8) 0.0004(6) -0.0034(7) -0.0092(7)
C15 0.0553(11) 0.0283(8) 0.0438(10) -0.0006(7) 0.0145(8) 0.0062(7)
C28 0.0810(14) 0.0377(9) 0.0289(9) 0.0001(7) 0.0106(9) -0.0069(9)
C8 0.0428(9) 0.0325(8) 0.0295(8) 0.0014(6) -0.0013(7) 0.0046(7)
C2 0.0334(8) 0.0443(9) 0.0365(9) -0.0071(7) -0.0022(7) -0.0017(7)
C25 0.0641(12) 0.0237(8) 0.0431(10) 0.0028(7) 0.0059(8) -0.0022(7)
C7 0.0563(11) 0.0461(10) 0.0304(9) 0.0017(7) -0.0102(8) 0.0036(8)
C30 0.0627(12) 0.0387(9) 0.0426(10) 0.0049(8) 0.0094(9) -0.0155(8)
C23 0.0392(9) 0.0380(9) 0.0362(9) 0.0019(7) 0.0081(7) 0.0011(7)
C16 0.0569(11) 0.0367(9) 0.0559(12) 0.0127(8) 0.0039(9) 0.0103(8)
C20 0.0704(13) 0.0297(9) 0.0410(10) -0.0040(7) 0.0072(9) -0.0076(8)
C27 0.0585(11) 0.0427(10) 0.0304(9) 0.0034(7) -0.0079(8) -0.0107(8)
C3 0.0289(8) 0.0531(11) 0.0508(11) -0.0052(8) -0.0006(7) 0.0044(7)
C6 0.0732(13) 0.0504(11) 0.0241(8) -0.0052(8) -0.0006(8) 0.0002(9)
C5 0.0601(11) 0.0390(9) 0.0328(9) -0.0071(7) 0.0143(8) 0.0002(8)
C13 0.0450(9) 0.0396(9) 0.0266(8) 0.0022(7) -0.0004(7) 0.0013(7)
C29 0.0515(10) 0.0423(10) 0.0389(9) 0.0025(8) 0.0161(8) -0.0020(8)
C18 0.0575(11) 0.0371(9) 0.0430(10) 0.0066(8) 0.0129(8) -0.0050(8)
C19 0.0450(10) 0.0333(9) 0.0426(9) 0.0012(7) 0.0029(8) -0.0080(7)
C26 0.0621(12) 0.0457(10) 0.0431(10) 0.0131(8) -0.0030(9) 0.0052(9)

loop_
_atom_type_symbol
_atom_type_description
_atom_type_scat_dispersion_real
_atom_type_scat_dispersion_imag
_atom_type_scat_source
C C 0.0033 0.0016 'International Tables Vol C Tables 4.2.6.8 and 6.1.1.4'
H H 0.0000 0.0000 'International Tables Vol C Tables 4.2.6.8 and 6.1.1.4'
P P 0.1023 0.0942 'International Tables Vol C Tables 4.2.6.8 and 6.1.1.4'

loop_
_geom_angle_atom_site_label_1
_geom_angle_atom_site_label_2
_geom_angle_atom_site_label_3
_geom_angle
_geom_angle_site_symmetry_1
_geom_angle_site_symmetry_3
_geom_angle_publ_flag
C1 P9 C11 103.57(7) . . ?
C1 P9 C21 105.78(7) . . ?
C11 P9 C21 110.90(6) . . ?
C9 C1 P9 119.12(11) . . ?
C2 C1 P9 123.26(12) . . ?
C2 C1 C9 117.44(14) . . ?
C10 C9 C1 119.53(13) . . ?
C8 C9 C1 123.24(14) . . ?
C8 C9 C10 117.23(13) . . ?
C14 C11 P9 108.05(10) . . ?
C14 C11 C13 107.56(12) . . ?
C12 C11 P9 118.94(10) . . ?
C12 C11 C14 109.13(12) . . ?
C12 C11 C13 107.61(12) . . ?
C13 C11 P9 104.99(10) . . ?
H24A C24 H24B 108.1 . . ?
C21 C24 H24A 109.5 . . ?
C21 C24 H24B 109.5 . . ?
C25 C24 H24A 109.5 . . ?
C25 C24 H24B 109.5 . . ?
C25 C24 C21 110.78(13) . . ?
C24 C21 P9 107.77(10) . . ?
C24 C21 C23 106.94(12) . . ?
C22 C21 P9 119.63(10) . . ?
C22 C21 C24 108.77(13) . . ?
C22 C21 C23 107.61(13) . . ?
C23 C21 P9 105.46(10) . . ?
C11 C14 H14A 109.5 . . ?
C11 C14 H14B 109.5 . . ?
H14A C14 H14B 108.1 . . ?
C15 C14 C11 110.83(13) . . ?
C15 C14 H14A 109.5 . . ?
C15 C14 H14B 109.5 . . ?
C10 C4 H4 119.7 . . ?
C3 C4 H4 119.7 . . ?
C3 C4 C10 120.61(15) . . ?
C11 C12 H12A 109.6 . . ?
C11 C12 H12B 109.6 . . ?
C11 C12 C19 110.41(13) . . ?
H12A C12 H12B 108.1 . . ?
C19 C12 H12A 109.6 . . ?
C19 C12 H12B 109.6 . . ?
C16 C17 H17 109.4 . . ?
C16 C17 C13 109.24(14) . . ?
C13 C17 H17 109.4 . . ?
C18 C17 H17 109.4 . . ?
C18 C17 C16 109.66(15) . . ?
C18 C17 C13 109.84(14) . . ?
C4 C10 C9 119.44(14) . . ?
C4 C10 C5 121.13(15) . . ?
C5 C10 C9 119.42(15) . . ?
C21 C22 H22A 109.5 . . ?
C21 C22 H22B 109.5 . . ?
H22A C22 H22B 108.1 . . ?
C27 C22 C21 110.68(13) . . ?
C27 C22 H22A 109.5 . . ?
C27 C22 H22B 109.5 . . ?
C14 C15 H15 109.3 . . ?
C14 C15 C16 109.88(14) . . ?
C16 C15 H15 109.3 . . ?
C20 C15 C14 109.28(14) . . ?
C20 C15 H15 109.3 . . ?
C20 C15 C16 109.67(15) . . ?
H28A C28 H28B 108.3 . . ?
C27 C28 H28A 109.8 . . ?
C27 C28 H28B 109.8 . . ?
C27 C28 C29 109.24(14) . . ?
C29 C28 H28A 109.8 . . ?
C29 C28 H28B 109.8 . . ?
C9 C8 H8 119.4 . . ?
C7 C8 C9 121.17(15) . . ?
C7 C8 H8 119.4 . . ?
C1 C2 H2 118.7 . . ?
C1 C2 C3 122.69(15) . . ?
C3 C2 H2 118.7 . . ?
C24 C25 H25 109.3 . . ?
C30 C25 C24 109.93(15) . . ?
C30 C25 H25 109.3 . . ?
C30 C25 C26 109.57(15) . . ?
C26 C25 C24 109.30(14) . . ?
C26 C25 H25 109.3 . . ?
C8 C7 H7 119.3 . . ?
C8 C7 C6 121.31(17) . . ?
C6 C7 H7 119.3 . . ?
C25 C30 H30A 109.8 . . ?
C25 C30 H30B 109.8 . . ?
C25 C30 C29 109.22(14) . . ?
H30A C30 H30B 108.3 . . ?
C29 C30 H30A 109.8 . . ?
C29 C30 H30B 109.8 . . ?
C21 C23 H23A 109.3 . . ?
C21 C23 H23B 109.3 . . ?
H23A C23 H23B 108.0 . . ?
C29 C23 C21 111.47(13) . . ?
C29 C23 H23A 109.3 . . ?
C29 C23 H23B 109.3 . . ?
C17 C16 C15 108.99(14) . . ?
C17 C16 H16A 109.9 . . ?
C17 C16 H16B 109.9 . . ?
C15 C16 H16A 109.9 . . ?
C15 C16 H16B 109.9 . . ?
H16A C16 H16B 108.3 . . ?
C15 C20 H20A 109.8 . . ?
C15 C20 H20B 109.8 . . ?
C15 C20 C19 109.52(14) . . ?
H20A C20 H20B 108.2 . . ?
C19 C20 H20A 109.8 . . ?
C19 C20 H20B 109.8 . . ?
C22 C27 H27 109.3 . . ?
C28 C27 C22 109.47(15) . . ?
C28 C27 H27 109.3 . . ?
C28 C27 C26 109.80(15) . . ?
C26 C27 C22 109.80(14) . . ?
C26 C27 H27 109.3 . . ?
C4 C3 C2 120.17(16) . . ?
C4 C3 H3 119.9 . . ?
C2 C3 H3 119.9 . . ?
C7 C6 H6 120.3 . . ?
C5 C6 C7 119.43(16) . . ?
C5 C6 H6 120.3 . . ?
C10 C5 H5 119.3 . . ?
C6 C5 C10 121.43(16) . . ?
C6 C5 H5 119.3 . . ?
C11 C13 H13A 109.5 . . ?
C11 C13 H13B 109.5 . . ?
C17 C13 C11 110.85(13) . . ?
C17 C13 H13A 109.5 . . ?
C17 C13 H13B 109.5 . . ?
H13A C13 H13B 108.1 . . ?
C28 C29 C23 109.66(14) . . ?
C28 C29 H29 109.5 . . ?
C30 C29 C28 109.72(16) . . ?
C30 C29 C23 108.97(14) . . ?
C30 C29 H29 109.5 . . ?
C23 C29 H29 109.5 . . ?
C17 C18 H18A 109.8 . . ?
C17 C18 H18B 109.8 . . ?
C17 C18 C19 109.26(14) . . ?
H18A C18 H18B 108.3 . . ?
C19 C18 H18A 109.8 . . ?
C19 C18 H18B 109.8 . . ?
C12 C19 H19 109.4 . . ?
C20 C19 C12 110.20(13) . . ?
C20 C19 C18 109.11(15) . . ?
C20 C19 H19 109.4 . . ?
C18 C19 C12 109.31(14) . . ?
C18 C19 H19 109.4 . . ?
C25 C26 H26A 109.8 . . ?
C25 C26 H26B 109.8 . . ?
C27 C26 C25 109.38(15) . . ?
C27 C26 H26A 109.8 . . ?
C27 C26 H26B 109.8 . . ?
H26A C26 H26B 108.2 . . ?

loop_
_geom_bond_atom_site_label_1
_geom_bond_atom_site_label_2
_geom_bond_distance
_geom_bond_site_symmetry_2
_geom_bond_publ_flag
P9 C1 1.8521(15) . ?
P9 C11 1.8873(15) . ?
P9 C21 1.9001(15) . ?
C1 C9 1.441(2) . ?
C1 C2 1.373(2) . ?
C9 C10 1.431(2) . ?
C9 C8 1.417(2) . ?
C11 C14 1.543(2) . ?
C11 C12 1.538(2) . ?
C11 C13 1.550(2) . ?
C24 H24A 0.9700 . ?
C24 H24B 0.9700 . ?
C24 C21 1.542(2) . ?
C24 C25 1.537(2) . ?
C21 C22 1.539(2) . ?
C21 C23 1.550(2) . ?
C14 H14A 0.9700 . ?
C14 H14B 0.9700 . ?
C14 C15 1.532(2) . ?
C4 H4 0.9300 . ?
C4 C10 1.404(2) . ?
C4 C3 1.357(2) . ?
C12 H12A 0.9700 . ?
C12 H12B 0.9700 . ?
C12 C19 1.539(2) . ?
C17 H17 0.9800 . ?
C17 C16 1.529(3) . ?
C17 C13 1.538(2) . ?
C17 C18 1.526(3) . ?
C10 C5 1.418(2) . ?
C22 H22A 0.9700 . ?
C22 H22B 0.9700 . ?
C22 C27 1.538(2) . ?
C15 H15 0.9800 . ?
C15 C16 1.533(2) . ?
C15 C20 1.524(3) . ?
C28 H28A 0.9700 . ?
C28 H28B 0.9700 . ?
C28 C27 1.521(3) . ?
C28 C29 1.528(3) . ?
C8 H8 0.9300 . ?
C8 C7 1.368(2) . ?
C2 H2 0.9300 . ?
C2 C3 1.408(2) . ?
C25 H25 0.9800 . ?
C25 C30 1.524(3) . ?
C25 C26 1.527(3) . ?
C7 H7 0.9300 . ?
C7 C6 1.401(3) . ?
C30 H30A 0.9700 . ?
C30 H30B 0.9700 . ?
C30 C29 1.527(2) . ?
C23 H23A 0.9700 . ?
C23 H23B 0.9700 . ?
C23 C29 1.531(2) . ?
C16 H16A 0.9700 . ?
C16 H16B 0.9700 . ?
C20 H20A 0.9700 . ?
C20 H20B 0.9700 . ?
C20 C19 1.531(2) . ?
C27 H27 0.9800 . ?
C27 C26 1.525(3) . ?
C3 H3 0.9300 . ?
C6 H6 0.9300 . ?
C6 C5 1.354(3) . ?
C5 H5 0.9300 . ?
C13 H13A 0.9700 . ?
C13 H13B 0.9700 . ?
C29 H29 0.9800 . ?
C18 H18A 0.9700 . ?
C18 H18B 0.9700 . ?
C18 C19 1.532(2) . ?
C19 H19 0.9800 . ?
C26 H26A 0.9700 . ?
C26 H26B 0.9700 . ?

loop_
_geom_torsion_atom_site_label_1
_geom_torsion_atom_site_label_2
_geom_torsion_atom_site_label_3
_geom_torsion_atom_site_label_4
_geom_torsion
_geom_torsion_site_symmetry_1
_geom_torsion_site_symmetry_2
_geom_torsion_site_symmetry_3
_geom_torsion_site_symmetry_4
_geom_torsion_publ_flag
P9 C1 C9 C10 173.19(11) . . . . ?
P9 C1 C9 C8 -7.61(19) . . . . ?
P9 C1 C2 C3 -171.62(13) . . . . ?
P9 C11 C14 C15 171.23(11) . . . . ?
P9 C11 C12 C19 -178.65(11) . . . . ?
P9 C11 C13 C17 -173.73(11) . . . . ?
P9 C21 C22 C27 -178.41(11) . . . . ?
P9 C21 C23 C29 -173.66(11) . . . . ?
C1 P9 C11 C14 174.61(10) . . . . ?
C1 P9 C11 C12 49.57(13) . . . . ?
C1 P9 C11 C13 -70.83(11) . . . . ?
C1 C9 C10 C4 -0.7(2) . . . . ?
C1 C9 C10 C5 178.47(14) . . . . ?
C1 C9 C8 C7 -178.49(15) . . . . ?
C1 C2 C3 C4 -1.9(3) . . . . ?
C9 C1 C2 C3 3.6(2) . . . . ?
C9 C10 C5 C6 0.2(2) . . . . ?
C9 C8 C7 C6 -0.1(3) . . . . ?
C11 P9 C1 C9 108.67(12) . . . . ?
C11 P9 C1 C2 -76.22(14) . . . . ?
C11 C14 C15 C16 -60.29(18) . . . . ?
C11 C14 C15 C20 60.08(17) . . . . ?
C11 C12 C19 C20 -58.44(18) . . . . ?
C11 C12 C19 C18 61.47(17) . . . . ?
C24 C21 C22 C27 57.25(17) . . . . ?
C24 C21 C23 C29 -59.13(17) . . . . ?
C24 C25 C30 C29 60.14(19) . . . . ?
C24 C25 C26 C27 -60.56(19) . . . . ?
C21 P9 C1 C9 -134.61(11) . . . . ?
C21 P9 C1 C2 40.49(15) . . . . ?
C21 P9 C11 C14 61.55(12) . . . . ?
C21 P9 C11 C12 -63.48(13) . . . . ?
C21 P9 C11 C13 176.12(10) . . . . ?
C21 C24 C25 C30 -60.42(18) . . . . ?
C21 C24 C25 C26 59.88(18) . . . . ?
C21 C22 C27 C28 61.26(18) . . . . ?
C21 C22 C27 C26 -59.35(19) . . . . ?
C21 C23 C29 C28 -59.15(18) . . . . ?
C21 C23 C29 C30 60.96(19) . . . . ?
C14 C11 C12 C19 56.84(16) . . . . ?
C14 C11 C13 C17 -58.82(17) . . . . ?
C14 C15 C16 C17 60.2(2) . . . . ?
C14 C15 C20 C19 -60.27(18) . . . . ?
C4 C10 C5 C6 179.36(17) . . . . ?
C12 C11 C14 C15 -58.09(17) . . . . ?
C12 C11 C13 C17 58.64(17) . . . . ?
C17 C18 C19 C12 -60.28(18) . . . . ?
C17 C18 C19 C20 60.30(18) . . . . ?
C10 C9 C8 C7 0.7(2) . . . . ?
C10 C4 C3 C2 -1.2(3) . . . . ?
C22 C21 C23 C29 57.60(17) . . . . ?
C22 C27 C26 C25 60.4(2) . . . . ?
C15 C20 C19 C12 59.84(18) . . . . ?
C15 C20 C19 C18 -60.19(18) . . . . ?
C28 C27 C26 C25 -59.96(19) . . . . ?
C8 C9 C10 C4 -179.96(14) . . . . ?
C8 C9 C10 C5 -0.8(2) . . . . ?
C8 C7 C6 C5 -0.5(3) . . . . ?
C2 C1 C9 C10 -2.2(2) . . . . ?
C2 C1 C9 C8 177.00(15) . . . . ?
C25 C24 C21 P9 171.18(12) . . . . ?
C25 C24 C21 C22 -57.74(17) . . . . ?
C25 C24 C21 C23 58.21(17) . . . . ?
C25 C30 C29 C28 60.06(19) . . . . ?
C25 C30 C29 C23 -60.02(19) . . . . ?
C7 C6 C5 C10 0.5(3) . . . . ?
C30 C25 C26 C27 59.96(18) . . . . ?
C23 C21 C22 C27 -58.27(17) . . . . ?
C16 C17 C13 C11 60.82(18) . . . . ?
C16 C17 C18 C19 -60.66(18) . . . . ?
C16 C15 C20 C19 60.23(18) . . . . ?
C20 C15 C16 C17 -59.93(19) . . . . ?
C27 C28 C29 C30 -59.93(18) . . . . ?
C27 C28 C29 C23 59.72(19) . . . . ?
C3 C4 C10 C9 2.4(2) . . . . ?
C3 C4 C10 C5 -176.72(16) . . . . ?
C13 C11 C14 C15 58.37(17) . . . . ?
C13 C11 C12 C19 -59.59(16) . . . . ?
C13 C17 C16 C15 -60.23(19) . . . . ?
C13 C17 C18 C19 59.40(18) . . . . ?
C29 C28 C27 C22 -60.76(18) . . . . ?
C29 C28 C27 C26 59.84(18) . . . . ?
C18 C17 C16 C15 60.19(18) . . . . ?
C18 C17 C13 C11 -59.49(18) . . . . ?
C26 C25 C30 C29 -60.00(19) . . . . ?
